data_7217137
loop_
_publ_author_name
'Mercadal, Nerea'
'Day, Stephen P.'
'Jarmyn, Andrew'
'Pitak, Mateusz B.'
'Coles, Simon J.'
'Wilson, Claire'
'Rees, Gregory J.'
'Hanna, John V.'
'Wallis, John D.'

_publ_section_title
;
 O- vs. N-protonation of 1-dimethylaminonaphthalene-8-ketones: formation
 of a peri N--C bond or a hydrogen bond to the pi-electron density of a
 carbonyl group
;
_journal_issue 36
_journal_name_full CrystEngComm
_journal_page_first 8363
_journal_paper_doi 10.1039/C4CE00981A
_journal_volume 16
_journal_year 2014
_chemical_formula_sum 'C18 H22 F3 N O4 S'
_chemical_formula_weight 405.43
_chemical_name_systematic
; 
1-dimethylammonium-8-(2,2-dimethylpropanoyl)naphthalene
triflate 9-H.triflate
;
_space_group_IT_number 14
_symmetry_cell_setting monoclinic
_symmetry_space_group_name_Hall '-P 2ybc'
_symmetry_space_group_name_H-M 'P 1 21/c 1'
_atom_sites_solution_hydrogens difmap
_atom_sites_solution_primary direct
_atom_sites_solution_secondary difmap
_audit_creation_method SHELXL-97
_cell_angle_alpha 90.00
_cell_angle_beta 112.765(14)
_cell_angle_gamma 90.00
_cell_formula_units_Z 8
_cell_length_a 21.072(4)
_cell_length_b 11.828(3)
_cell_length_c 16.397(4)
_cell_measurement_reflns_used 13586
_cell_measurement_temperature 100(2)
_cell_measurement_theta_max 31.3
_cell_measurement_theta_min 2.2
_cell_volume 3768.4(16)
_computing_cell_refinement
;
CrystalClear-SM Expert 2.0 r11 (Rigaku, 2011) 
;
_computing_data_collection
;
CrystalClear-SM Expert 2.0 r11 (Rigaku, 2011)
;
_computing_data_reduction
;
CrystalClear-SM Expert 2.0 r11 (Rigaku, 2011)
;
_computing_structure_refinement 'SHELXL-97 (Sheldrick, 1997)'
_computing_structure_solution 'SHELXS-97 (Sheldrick, 1990)'
_diffrn_ambient_temperature 100(2)
_diffrn_detector CCD
_diffrn_detector_area_resol_mean 28.5714
_diffrn_measured_fraction_theta_full 0.992
_diffrn_measured_fraction_theta_max 0.992
_diffrn_measurement_device
;
AFC12 (Right): Kappa 3 circle
;
_diffrn_measurement_device_type
;
Rigaku Saturn724+ (2x2 bin mode)
;
_diffrn_measurement_method 'profile data from \w-scans'
_diffrn_measurement_specimen_support Mitegen
_diffrn_radiation_monochromator Confocal
_diffrn_radiation_type 'Mo K\a'
_diffrn_radiation_wavelength 0.71075
_diffrn_reflns_av_R_equivalents 0.0378
_diffrn_reflns_av_sigmaI/netI 0.0480
_diffrn_reflns_limit_h_max 27
_diffrn_reflns_limit_h_min -27
_diffrn_reflns_limit_k_max 15
_diffrn_reflns_limit_k_min -15
_diffrn_reflns_limit_l_max 21
_diffrn_reflns_limit_l_min -19
_diffrn_reflns_number 25396
_diffrn_reflns_theta_full 27.50
_diffrn_reflns_theta_max 27.50
_diffrn_reflns_theta_min 2.48
_diffrn_source 'Rotating Anode'
_diffrn_source_current 55.0
_diffrn_source_power 2.5
_diffrn_source_voltage 45.0
_exptl_absorpt_coefficient_mu 0.224
_exptl_absorpt_correction_T_max 0.9779
_exptl_absorpt_correction_T_min 0.9607
_exptl_absorpt_correction_type multi-scan
_exptl_absorpt_process_details
;
CrystalClear-SM Expert 2.0 r11 (Rigaku, 2011) 
;
_exptl_crystal_colour colourless
_exptl_crystal_density_diffrn 1.429
_exptl_crystal_density_method 'not measured'
_exptl_crystal_description prism
_exptl_crystal_F_000 1696
_exptl_crystal_size_max 0.18
_exptl_crystal_size_mid 0.12
_exptl_crystal_size_min 0.10
_refine_diff_density_max 0.229
_refine_diff_density_min -0.435
_refine_diff_density_rms 0.054
_refine_ls_extinction_method none
_refine_ls_goodness_of_fit_ref 1.036
_refine_ls_hydrogen_treatment mixed
_refine_ls_matrix_type full
_refine_ls_number_parameters 506
_refine_ls_number_reflns 8602
_refine_ls_number_restraints 0
_refine_ls_restrained_S_all 1.036
_refine_ls_R_factor_all 0.0476
_refine_ls_R_factor_gt 0.0419
_refine_ls_shift/su_max 0.000
_refine_ls_shift/su_mean 0.000
_refine_ls_structure_factor_coef Fsqd
_refine_ls_weighting_details 'calc w=1/[\s^2^(Fo^2^)+(0.0420P)^2^+0.0000P] where P=(Fo^2^+2Fc^2^)/3'
_refine_ls_weighting_scheme calc
_refine_ls_wR_factor_gt 0.0846
_refine_ls_wR_factor_ref 0.0882
_reflns_number_gt 7821
_reflns_number_total 8602
_reflns_threshold_expression >2sigma(I)
_cod_data_source_file c4ce00981a2.cif
_cod_data_source_block 9Htriflate
_cod_depositor_comments 'Adding full bibliography for 7217128--7217139.cif.'
_cod_original_cell_volume 3768.5(15)
_cod_original_sg_symbol_H-M P21/c
_cod_database_code 7217137

loop_
_symmetry_equiv_pos_as_xyz
'x, y, z'
'-x, y+1/2, -z+1/2'
'-x, -y, -z'
'x, -y-1/2, z-1/2'

loop_
_atom_site_label
_atom_site_type_symbol
_atom_site_fract_x
_atom_site_fract_y
_atom_site_fract_z
_atom_site_U_iso_or_equiv
_atom_site_adp_type
_atom_site_occupancy
_atom_site_symmetry_multiplicity
_atom_site_calc_flag
_atom_site_refinement_flags
O1A O 0.41672(8) 0.64178(12) 0.24414(9) 0.0203(3) Uani 1 1 d .
N1A N 0.34772(9) 0.67971(14) 0.07378(12) 0.0177(4) Uani 1 1 d .
C1A C 0.40656(11) 0.67605(16) 0.04525(13) 0.0166(4) Uani 1 1 d .
C2A C 0.39581(12) 0.72393(18) -0.03433(14) 0.0213(5) Uani 1 1 d .
H2A H 0.3523 0.7567 -0.0679 0.026 Uiso 1 1 calc R
C3A C 0.44792(12) 0.72579(19) -0.06778(15) 0.0234(5) Uani 1 1 d .
H3A H 0.4397 0.7584 -0.1239 0.028 Uiso 1 1 calc R
C4A C 0.51056(12) 0.68013(17) -0.01848(14) 0.0226(5) Uani 1 1 d .
H4A H 0.5467 0.6845 -0.0393 0.027 Uiso 1 1 calc R
C5A C 0.52237(11) 0.62661(16) 0.06298(14) 0.0176(4) Uani 1 1 d .
C6A C 0.58816(11) 0.57752(17) 0.10917(15) 0.0222(5) Uani 1 1 d .
H6A H 0.6230 0.5865 0.0864 0.027 Uiso 1 1 calc R
C7A C 0.60238(11) 0.51821(17) 0.18483(15) 0.0223(5) Uani 1 1 d .
H7A H 0.6464 0.4849 0.2147 0.027 Uiso 1 1 calc R
C8A C 0.55060(11) 0.50725(17) 0.21781(15) 0.0200(5) Uani 1 1 d .
H8A H 0.5601 0.4630 0.2696 0.024 Uiso 1 1 calc R
C9A C 0.48686(11) 0.55665(16) 0.17982(13) 0.0145(4) Uani 1 1 d .
C10A C 0.46987(10) 0.62063(15) 0.09842(13) 0.0165(4) Uani 1 1 d .
C11A C 0.30126(13) 0.7805(2) 0.04242(16) 0.0323(6) Uani 1 1 d .
H11A H 0.3291 0.8494 0.0530 0.048 Uiso 1 1 calc R
H11B H 0.2708 0.7849 0.0748 0.048 Uiso 1 1 calc R
H11C H 0.2735 0.7730 -0.0210 0.048 Uiso 1 1 calc R
C12A C 0.30661(12) 0.57248(19) 0.05027(15) 0.0275(5) Uani 1 1 d .
H12A H 0.2842 0.5659 -0.0142 0.041 Uiso 1 1 calc R
H12B H 0.2715 0.5738 0.0757 0.041 Uiso 1 1 calc R
H12C H 0.3372 0.5077 0.0739 0.041 Uiso 1 1 calc R
C13A C 0.44507(11) 0.55453(17) 0.23597(13) 0.0168(4) Uani 1 1 d .
C14A C 0.43837(11) 0.44852(18) 0.28617(14) 0.0195(5) Uani 1 1 d .
C15A C 0.36676(12) 0.4532(2) 0.29065(17) 0.0287(5) Uani 1 1 d .
H15A H 0.3619 0.5243 0.3183 0.043 Uiso 1 1 calc R
H15B H 0.3616 0.3894 0.3258 0.043 Uiso 1 1 calc R
H15C H 0.3312 0.4488 0.2307 0.043 Uiso 1 1 calc R
C16A C 0.44332(12) 0.33772(17) 0.24036(14) 0.0230(5) Uani 1 1 d .
H16A H 0.4136 0.3422 0.1774 0.034 Uiso 1 1 calc R
H16B H 0.4285 0.2747 0.2675 0.034 Uiso 1 1 calc R
H16C H 0.4910 0.3255 0.2469 0.034 Uiso 1 1 calc R
C17A C 0.49238(12) 0.45406(19) 0.38277(14) 0.0254(5) Uani 1 1 d .
H17A H 0.5388 0.4488 0.3827 0.038 Uiso 1 1 calc R
H17B H 0.4849 0.3911 0.4169 0.038 Uiso 1 1 calc R
H17C H 0.4876 0.5258 0.4097 0.038 Uiso 1 1 calc R
H1A H 0.3692(12) 0.6844(18) 0.1336(16) 0.025(7) Uiso 1 1 d .
O1B O 0.92723(8) 0.85971(11) 0.17775(9) 0.0186(3) Uani 1 1 d .
N1B N 0.85157(9) 0.83209(14) 0.27371(12) 0.0176(4) Uani 1 1 d .
C1B C 0.91088(11) 0.82933(16) 0.36116(13) 0.0167(4) Uani 1 1 d .
C2B C 0.90028(12) 0.77631(18) 0.42897(14) 0.0220(5) Uani 1 1 d .
H2B H 0.8570 0.7423 0.4183 0.026 Uiso 1 1 calc R
C3B C 0.95250(13) 0.77143(18) 0.51421(15) 0.0235(5) Uani 1 1 d .
H3B H 0.9445 0.7345 0.5608 0.028 Uiso 1 1 calc R
C4B C 1.01430(13) 0.81985(18) 0.52935(14) 0.0227(5) Uani 1 1 d .
H4B H 1.0501 0.8143 0.5864 0.027 Uiso 1 1 calc R
C5B C 1.02635(11) 0.87854(16) 0.46144(14) 0.0189(5) Uani 1 1 d .
C6B C 1.09128(11) 0.93124(17) 0.48306(15) 0.0223(5) Uani 1 1 d .
H6B H 1.1259 0.9216 0.5406 0.027 Uiso 1 1 calc R
C7B C 1.10474(11) 0.99550(17) 0.42273(14) 0.0228(5) Uani 1 1 d .
H7B H 1.1479 1.0324 0.4381 0.027 Uiso 1 1 calc R
C8B C 1.05356(11) 1.00618(17) 0.33722(14) 0.0195(5) Uani 1 1 d .
H8B H 1.0626 1.0529 0.2959 0.023 Uiso 1 1 calc R
C9B C 0.99120(11) 0.95249(16) 0.31063(13) 0.0162(4) Uani 1 1 d .
C10B C 0.97424(10) 0.88573(16) 0.37386(13) 0.0157(4) Uani 1 1 d .
C11B C 0.80080(12) 0.73698(19) 0.25704(16) 0.0268(5) Uani 1 1 d .
H11Y H 0.8255 0.6649 0.2718 0.040 Uiso 1 1 calc R
H11Z H 0.7697 0.7368 0.1945 0.040 Uiso 1 1 calc R
H11X H 0.7741 0.7472 0.2939 0.040 Uiso 1 1 calc R
C12B C 0.81487(11) 0.94335(18) 0.25976(15) 0.0233(5) Uani 1 1 d .
H12X H 0.7919 0.9504 0.3013 0.035 Uiso 1 1 calc R
H12Y H 0.7806 0.9475 0.1990 0.035 Uiso 1 1 calc R
H12Z H 0.8482 1.0049 0.2699 0.035 Uiso 1 1 calc R
C13B C 0.95089(10) 0.95111(16) 0.21233(13) 0.0152(4) Uani 1 1 d .
C14B C 0.94111(11) 1.05536(17) 0.15326(14) 0.0193(5) Uani 1 1 d .
C15B C 0.87010(12) 1.04417(19) 0.07599(15) 0.0276(5) Uani 1 1 d .
H15X H 0.8672 0.9710 0.0467 0.041 Uiso 1 1 calc R
H15Y H 0.8645 1.1052 0.0333 0.041 Uiso 1 1 calc R
H15Z H 0.8336 1.0492 0.0990 0.041 Uiso 1 1 calc R
C16B C 0.94165(12) 1.16650(16) 0.20101(15) 0.0240(5) Uani 1 1 d .
H16Z H 0.9102 1.1608 0.2319 0.036 Uiso 1 1 calc R
H16X H 0.9267 1.2282 0.1578 0.036 Uiso 1 1 calc R
H16Y H 0.9884 1.1818 0.2439 0.036 Uiso 1 1 calc R
C17B C 0.99630(12) 1.05445(19) 0.11309(15) 0.0268(5) Uani 1 1 d .
H17Z H 1.0419 1.0653 0.1602 0.040 Uiso 1 1 calc R
H17X H 0.9871 1.1157 0.0698 0.040 Uiso 1 1 calc R
H17Y H 0.9950 0.9818 0.0838 0.040 Uiso 1 1 calc R
H1B H 0.8711(12) 0.8261(18) 0.2320(15) 0.024(6) Uiso 1 1 d .
S1C S 0.26429(3) 0.26486(4) 0.00818(4) 0.01957(13) Uani 1 1 d .
F1C F 0.27127(9) 0.06663(12) 0.08324(10) 0.0516(5) Uani 1 1 d .
F2C F 0.30408(9) 0.06665(12) -0.02556(10) 0.0445(4) Uani 1 1 d .
F3C F 0.36977(8) 0.13666(12) 0.09986(11) 0.0468(4) Uani 1 1 d .
O1C O 0.31108(9) 0.31990(12) -0.02325(11) 0.0319(4) Uani 1 1 d .
O2C O 0.26232(9) 0.31259(13) 0.08819(10) 0.0284(4) Uani 1 1 d .
O3C O 0.19849(8) 0.23714(14) -0.05900(11) 0.0286(4) Uani 1 1 d .
C1C C 0.30437(13) 0.12773(19) 0.04314(15) 0.0306(6) Uani 1 1 d .
S1D S 0.23701(3) 0.75035(5) 0.23873(4) 0.01912(12) Uani 1 1 d .
F1D F 0.12342(8) 0.86047(12) 0.21867(11) 0.0450(4) Uani 1 1 d .
F2D F 0.21674(10) 0.94597(12) 0.29949(11) 0.0495(4) Uani 1 1 d .
F3D F 0.18544(8) 0.94127(12) 0.15864(11) 0.0433(4) Uani 1 1 d .
O1D O 0.30241(8) 0.79048(13) 0.24254(11) 0.0281(4) Uani 1 1 d .
O2D O 0.19717(9) 0.68996(13) 0.15931(11) 0.0315(4) Uani 1 1 d .
O3D O 0.23701(8) 0.70057(13) 0.31856(10) 0.0264(4) Uani 1 1 d .
C1D C 0.18829(12) 0.88032(19) 0.22859(16) 0.0280(5) Uani 1 1 d .

loop_
_atom_site_aniso_label
_atom_site_aniso_U_11
_atom_site_aniso_U_22
_atom_site_aniso_U_33
_atom_site_aniso_U_23
_atom_site_aniso_U_13
_atom_site_aniso_U_12
O1A 0.0233(8) 0.0192(7) 0.0176(8) -0.0002(6) 0.0070(7) 0.0065(6)
N1A 0.0168(9) 0.0189(8) 0.0166(9) 0.0001(7) 0.0054(8) 0.0014(7)
C1A 0.0172(11) 0.0157(9) 0.0166(10) -0.0016(8) 0.0062(9) -0.0022(8)
C2A 0.0211(12) 0.0228(11) 0.0173(11) 0.0015(9) 0.0046(10) -0.0011(9)
C3A 0.0296(13) 0.0233(11) 0.0193(12) 0.0024(10) 0.0114(11) -0.0045(10)
C4A 0.0280(13) 0.0208(10) 0.0228(12) -0.0044(9) 0.0139(10) -0.0074(9)
C5A 0.0191(11) 0.0149(9) 0.0216(11) -0.0050(9) 0.0108(9) -0.0035(8)
C6A 0.0200(12) 0.0220(11) 0.0286(12) -0.0028(10) 0.0138(10) -0.0031(9)
C7A 0.0157(11) 0.0206(10) 0.0296(13) 0.0003(10) 0.0076(10) 0.0019(9)
C8A 0.0198(11) 0.0172(10) 0.0214(11) 0.0007(9) 0.0063(10) 0.0013(9)
C9A 0.0153(10) 0.0128(9) 0.0151(10) -0.0019(8) 0.0055(9) -0.0001(8)
C10A 0.0160(11) 0.0143(9) 0.0181(10) -0.0013(9) 0.0054(9) -0.0011(8)
C11A 0.0354(15) 0.0344(13) 0.0286(13) 0.0129(11) 0.0140(13) 0.0217(12)
C12A 0.0229(12) 0.0315(12) 0.0261(13) -0.0039(10) 0.0072(11) -0.0085(10)
C13A 0.0121(10) 0.0204(10) 0.0134(10) -0.0016(9) 0.0001(8) 0.0028(8)
C14A 0.0169(11) 0.0208(11) 0.0199(11) 0.0035(9) 0.0061(9) -0.0002(9)
C15A 0.0253(13) 0.0334(13) 0.0340(14) 0.0062(11) 0.0188(12) 0.0010(10)
C16A 0.0235(12) 0.0182(10) 0.0261(12) 0.0017(10) 0.0084(10) -0.0002(9)
C17A 0.0286(13) 0.0241(11) 0.0204(12) 0.0063(9) 0.0062(11) -0.0001(9)
O1B 0.0199(8) 0.0180(7) 0.0188(7) -0.0021(6) 0.0084(7) -0.0025(6)
N1B 0.0177(10) 0.0182(8) 0.0191(9) -0.0004(7) 0.0094(8) -0.0018(7)
C1B 0.0199(11) 0.0158(9) 0.0164(10) -0.0004(8) 0.0093(9) 0.0027(8)
C2B 0.0236(12) 0.0202(10) 0.0274(13) 0.0017(10) 0.0156(11) 0.0034(10)
C3B 0.0341(14) 0.0212(10) 0.0218(12) 0.0042(10) 0.0180(11) 0.0076(10)
C4B 0.0292(13) 0.0210(10) 0.0168(11) 0.0008(9) 0.0077(10) 0.0097(9)
C5B 0.0210(11) 0.0168(10) 0.0186(10) -0.0012(9) 0.0074(9) 0.0066(9)
C6B 0.0196(11) 0.0223(11) 0.0200(11) -0.0047(9) 0.0022(9) 0.0060(9)
C7B 0.0149(11) 0.0226(10) 0.0272(12) -0.0003(10) 0.0040(10) -0.0008(9)
C8B 0.0183(11) 0.0197(10) 0.0197(11) -0.0001(9) 0.0064(10) 0.0006(8)
C9B 0.0164(11) 0.0151(9) 0.0183(11) -0.0006(8) 0.0079(9) 0.0025(8)
C10B 0.0171(11) 0.0131(9) 0.0173(10) -0.0016(8) 0.0073(9) 0.0037(8)
C11B 0.0282(13) 0.0278(12) 0.0261(12) -0.0046(10) 0.0124(12) -0.0118(10)
C12B 0.0183(12) 0.0237(10) 0.0269(12) 0.0018(9) 0.0077(10) 0.0050(9)
C13B 0.0100(10) 0.0168(9) 0.0204(10) -0.0004(8) 0.0075(9) -0.0001(8)
C14B 0.0200(11) 0.0183(10) 0.0210(11) 0.0025(9) 0.0096(10) -0.0012(9)
C15B 0.0265(13) 0.0282(11) 0.0237(12) 0.0056(10) 0.0049(11) -0.0019(10)
C16B 0.0258(13) 0.0179(10) 0.0294(12) 0.0027(10) 0.0120(11) 0.0008(9)
C17B 0.0326(14) 0.0239(11) 0.0294(12) 0.0020(10) 0.0180(11) -0.0016(10)
S1C 0.0163(3) 0.0217(2) 0.0211(3) 0.0003(2) 0.0077(3) -0.0021(2)
F1C 0.0700(12) 0.0345(8) 0.0442(9) 0.0130(7) 0.0155(9) -0.0133(8)
F2C 0.0548(11) 0.0302(7) 0.0402(9) -0.0115(7) 0.0094(8) 0.0094(7)
F3C 0.0366(10) 0.0362(8) 0.0459(9) -0.0042(7) -0.0078(8) 0.0106(7)
O1C 0.0306(10) 0.0290(9) 0.0446(11) 0.0005(8) 0.0240(9) -0.0058(7)
O2C 0.0265(9) 0.0351(9) 0.0265(9) -0.0087(7) 0.0133(8) -0.0042(8)
O3C 0.0186(8) 0.0345(9) 0.0272(9) -0.0023(8) 0.0027(8) -0.0026(7)
C1C 0.0314(14) 0.0260(11) 0.0255(12) -0.0011(10) 0.0014(11) -0.0032(10)
S1D 0.0163(3) 0.0193(2) 0.0191(3) -0.0022(2) 0.0039(3) -0.00120(19)
F1D 0.0313(9) 0.0430(8) 0.0700(11) 0.0175(8) 0.0299(9) 0.0135(7)
F2D 0.0737(12) 0.0287(8) 0.0516(10) -0.0145(7) 0.0302(10) 0.0017(8)
F3D 0.0538(11) 0.0354(8) 0.0495(10) 0.0238(7) 0.0296(9) 0.0132(7)
O1D 0.0194(9) 0.0331(9) 0.0322(10) -0.0032(8) 0.0102(8) -0.0037(7)
O2D 0.0311(10) 0.0301(9) 0.0253(9) -0.0093(7) 0.0020(8) -0.0066(8)
O3D 0.0283(9) 0.0303(9) 0.0200(8) 0.0060(7) 0.0087(7) 0.0006(7)
C1D 0.0280(14) 0.0255(11) 0.0347(14) 0.0060(11) 0.0167(11) 0.0031(10)

loop_
_atom_type_symbol
_atom_type_description
_atom_type_scat_dispersion_real
_atom_type_scat_dispersion_imag
_atom_type_scat_source
C C 0.0033 0.0016 'International Tables Vol C Tables 4.2.6.8 and 6.1.1.4'
H H 0.0000 0.0000 'International Tables Vol C Tables 4.2.6.8 and 6.1.1.4'
F F 0.0171 0.0103 'International Tables Vol C Tables 4.2.6.8 and 6.1.1.4'
N N 0.0061 0.0033 'International Tables Vol C Tables 4.2.6.8 and 6.1.1.4'
O O 0.0106 0.0060 'International Tables Vol C Tables 4.2.6.8 and 6.1.1.4'
S S 0.1246 0.1234 'International Tables Vol C Tables 4.2.6.8 and 6.1.1.4'

loop_
_geom_angle_atom_site_label_1
_geom_angle_atom_site_label_2
_geom_angle_atom_site_label_3
_geom_angle
C1A N1A C12A 111.35(16)
C1A N1A C11A 115.37(16)
C12A N1A C11A 110.37(19)
C1A N1A H1A 102.4(15)
C12A N1A H1A 109.0(14)
C11A N1A H1A 107.9(14)
C2A C1A C10A 122.9(2)
C2A C1A N1A 116.17(19)
C10A C1A N1A 120.92(17)
C1A C2A C3A 121.1(2)
C1A C2A H2A 119.4
C3A C2A H2A 119.4
C4A C3A C2A 119.1(2)
C4A C3A H3A 120.5
C2A C3A H3A 120.5
C3A C4A C5A 121.0(2)
C3A C4A H4A 119.5
C5A C4A H4A 119.5
C4A C5A C6A 117.8(2)
C4A C5A C10A 121.6(2)
C6A C5A C10A 120.62(19)
C7A C6A C5A 121.6(2)
C7A C6A H6A 119.2
C5A C6A H6A 119.2
C6A C7A C8A 118.2(2)
C6A C7A H7A 120.9
C8A C7A H7A 120.9
C9A C8A C7A 123.9(2)
C9A C8A H8A 118.1
C7A C8A H8A 118.1
C8A C9A C10A 119.23(19)
C8A C9A C13A 114.69(19)
C10A C9A C13A 125.28(18)
C5A C10A C1A 114.28(18)
C5A C10A C9A 116.25(18)
C1A C10A C9A 129.41(18)
N1A C11A H11A 109.5
N1A C11A H11B 109.5
H11A C11A H11B 109.5
N1A C11A H11C 109.5
H11A C11A H11C 109.5
H11B C11A H11C 109.5
N1A C12A H12A 109.5
N1A C12A H12B 109.5
H12A C12A H12B 109.5
N1A C12A H12C 109.5
H12A C12A H12C 109.5
H12B C12A H12C 109.5
O1A C13A C9A 118.66(18)
O1A C13A C14A 118.62(18)
C9A C13A C14A 122.68(17)
C16A C14A C13A 113.40(17)
C16A C14A C15A 107.91(18)
C13A C14A C15A 106.93(17)
C16A C14A C17A 111.93(18)
C13A C14A C17A 109.21(18)
C15A C14A C17A 107.13(18)
C14A C15A H15A 109.5
C14A C15A H15B 109.5
H15A C15A H15B 109.5
C14A C15A H15C 109.5
H15A C15A H15C 109.5
H15B C15A H15C 109.5
C14A C16A H16A 109.5
C14A C16A H16B 109.5
H16A C16A H16B 109.5
C14A C16A H16C 109.5
H16A C16A H16C 109.5
H16B C16A H16C 109.5
C14A C17A H17A 109.5
C14A C17A H17B 109.5
H17A C17A H17B 109.5
C14A C17A H17C 109.5
H17A C17A H17C 109.5
H17B C17A H17C 109.5
C1B N1B C12B 110.87(15)
C1B N1B C11B 115.50(17)
C12B N1B C11B 109.91(18)
C1B N1B H1B 105.1(15)
C12B N1B H1B 107.7(14)
C11B N1B H1B 107.3(14)
C2B C1B C10B 122.1(2)
C2B C1B N1B 116.81(19)
C10B C1B N1B 121.02(17)
C1B C2B C3B 121.0(2)
C1B C2B H2B 119.5
C3B C2B H2B 119.5
C4B C3B C2B 119.5(2)
C4B C3B H3B 120.3
C2B C3B H3B 120.3
C3B C4B C5B 121.0(2)
C3B C4B H4B 119.5
C5B C4B H4B 119.5
C4B C5B C6B 117.9(2)
C4B C5B C10B 121.1(2)
C6B C5B C10B 121.02(19)
C7B C6B C5B 121.0(2)
C7B C6B H6B 119.5
C5B C6B H6B 119.5
C6B C7B C8B 118.7(2)
C6B C7B H7B 120.7
C8B C7B H7B 120.7
C9B C8B C7B 123.2(2)
C9B C8B H8B 118.4
C7B C8B H8B 118.4
C8B C9B C10B 119.68(19)
C8B C9B C13B 114.88(19)
C10B C9B C13B 124.47(18)
C5B C10B C1B 115.28(18)
C5B C10B C9B 116.25(18)
C1B C10B C9B 128.41(19)
N1B C11B H11Y 109.5
N1B C11B H11Z 109.5
H11Y C11B H11Z 109.5
N1B C11B H11X 109.5
H11Y C11B H11X 109.5
H11Z C11B H11X 109.5
N1B C12B H12X 109.5
N1B C12B H12Y 109.5
H12X C12B H12Y 109.5
N1B C12B H12Z 109.5
H12X C12B H12Z 109.5
H12Y C12B H12Z 109.5
O1B C13B C9B 117.57(18)
O1B C13B C14B 118.92(18)
C9B C13B C14B 123.44(17)
C16B C14B C13B 113.33(17)
C16B C14B C17B 111.55(17)
C13B C14B C17B 108.98(17)
C16B C14B C15B 107.83(18)
C13B C14B C15B 107.44(17)
C17B C14B C15B 107.44(18)
C14B C15B H15X 109.5
C14B C15B H15Y 109.5
H15X C15B H15Y 109.5
C14B C15B H15Z 109.5
H15X C15B H15Z 109.5
H15Y C15B H15Z 109.5
C14B C16B H16Z 109.5
C14B C16B H16X 109.5
H16Z C16B H16X 109.5
C14B C16B H16Y 109.5
H16Z C16B H16Y 109.5
H16X C16B H16Y 109.5
C14B C17B H17Z 109.5
C14B C17B H17X 109.5
H17Z C17B H17X 109.5
C14B C17B H17Y 109.5
H17Z C17B H17Y 109.5
H17X C17B H17Y 109.5
O1C S1C O3C 114.97(10)
O1C S1C O2C 114.51(10)
O3C S1C O2C 115.32(10)
O1C S1C C1C 102.62(11)
O3C S1C C1C 103.37(10)
O2C S1C C1C 103.64(11)
F3C C1C F2C 107.3(2)
F3C C1C F1C 107.08(19)
F2C C1C F1C 106.77(18)
F3C C1C S1C 112.19(16)
F2C C1C S1C 111.53(16)
F1C C1C S1C 111.70(18)
O3D S1D O1D 115.76(10)
O3D S1D O2D 114.61(10)
O1D S1D O2D 114.71(10)
O3D S1D C1D 103.34(10)
O1D S1D C1D 102.87(10)
O2D S1D C1D 103.06(11)
F2D C1D F1D 107.65(19)
F2D C1D F3D 106.87(18)
F1D C1D F3D 106.67(19)
F2D C1D S1D 111.41(17)
F1D C1D S1D 112.19(15)
F3D C1D S1D 111.74(15)

loop_
_geom_bond_atom_site_label_1
_geom_bond_atom_site_label_2
_geom_bond_distance
O1A C13A 1.226(2)
N1A C1A 1.485(3)
N1A C12A 1.500(3)
N1A C11A 1.502(3)
N1A H1A 0.91(2)
C1A C2A 1.359(3)
C1A C10A 1.439(3)
C2A C3A 1.405(3)
C2A H2A 0.9500
C3A C4A 1.364(3)
C3A H3A 0.9500
C4A C5A 1.411(3)
C4A H4A 0.9500
C5A C6A 1.421(3)
C5A C10A 1.437(3)
C6A C7A 1.354(3)
C6A H6A 0.9500
C7A C8A 1.399(3)
C7A H7A 0.9500
C8A C9A 1.373(3)
C8A H8A 0.9500
C9A C10A 1.453(3)
C9A C13A 1.501(3)
C11A H11A 0.9800
C11A H11B 0.9800
C11A H11C 0.9800
C12A H12A 0.9800
C12A H12B 0.9800
C12A H12C 0.9800
C13A C14A 1.536(3)
C14A C16A 1.534(3)
C14A C15A 1.540(3)
C14A C17A 1.553(3)
C15A H15A 0.9800
C15A H15B 0.9800
C15A H15C 0.9800
C16A H16A 0.9800
C16A H16B 0.9800
C16A H16C 0.9800
C17A H17A 0.9800
C17A H17B 0.9800
C17A H17C 0.9800
O1B C13B 1.233(2)
N1B C1B 1.494(3)
N1B C12B 1.498(3)
N1B C11B 1.503(3)
N1B H1B 0.93(2)
C1B C2B 1.368(3)
C1B C10B 1.434(3)
C2B C3B 1.406(3)
C2B H2B 0.9500
C3B C4B 1.355(3)
C3B H3B 0.9500
C4B C5B 1.416(3)
C4B H4B 0.9500
C5B C6B 1.418(3)
C5B C10B 1.434(3)
C6B C7B 1.362(3)
C6B H6B 0.9500
C7B C8B 1.405(3)
C7B H7B 0.9500
C8B C9B 1.370(3)
C8B H8B 0.9500
C9B C10B 1.454(3)
C9B C13B 1.503(3)
C11B H11Y 0.9800
C11B H11Z 0.9800
C11B H11X 0.9800
C12B H12X 0.9800
C12B H12Y 0.9800
C12B H12Z 0.9800
C13B C14B 1.532(3)
C14B C16B 1.528(3)
C14B C17B 1.543(3)
C14B C15B 1.548(3)
C15B H15X 0.9800
C15B H15Y 0.9800
C15B H15Z 0.9800
C16B H16Z 0.9800
C16B H16X 0.9800
C16B H16Y 0.9800
C17B H17Z 0.9800
C17B H17X 0.9800
C17B H17Y 0.9800
S1C O1C 1.4335(16)
S1C O3C 1.4358(16)
S1C O2C 1.4435(16)
S1C C1C 1.816(2)
F1C C1C 1.340(3)
F2C C1C 1.336(3)
F3C C1C 1.335(3)
S1D O3D 1.4352(16)
S1D O1D 1.4360(16)
S1D O2D 1.4369(16)
S1D C1D 1.820(2)
F1D C1D 1.333(3)
F2D C1D 1.332(3)
F3D C1D 1.336(3)

loop_
_geom_hbond_atom_site_label_D
_geom_hbond_atom_site_label_H
_geom_hbond_atom_site_label_A
_geom_hbond_distance_DH
_geom_hbond_distance_HA
_geom_hbond_distance_DA
_geom_hbond_angle_DHA
N1A H1A O1A 0.91(2) 1.77(2) 2.641(2) 159(2)
N1B H1B O1B 0.93(2) 1.78(2) 2.658(2) 157(2)
